data_4314788
loop_
_publ_author_name
'Brian S. Newell'
'Anthony K. Rapp\'e'
'Matthew P. Shores'

_publ_contact_author_address
;Department of Chemistry
Colorado State University
Fort Collins, CO 80521
;
_publ_contact_author_email shores@lamar.colostate.edu
_publ_contact_author_fax 011(970)4911801
_publ_contact_author_name 'Matthew P. Shores'
_publ_contact_author_phone 011(970)4916033
_publ_section_title
;
 Experimental Evidence for Magnetic Exchange in Di- and Trinuclear
 Uranium(IV) Ethynylbenzene Complexes
;
_journal_name_full 'Inorganic Chemistry'
_journal_page_first 1595
_journal_page_last 1606
_journal_paper_doi 10.1021/ic901986w
_journal_volume 49
_journal_year 2010
_chemical_formula_moiety 'C44 H75 Li N4 O Si3 U'
_chemical_formula_sum 'C44 H75 Li N4 O Si3 U'
_chemical_formula_weight 1005.32
_chemical_name_systematic
; 
 ? 
;
_space_group_IT_number 2
_symmetry_cell_setting triclinic
_symmetry_space_group_name_Hall '-P 1'
_symmetry_space_group_name_H-M 'P -1'
_atom_sites_solution_hydrogens geom
_atom_sites_solution_primary direct
_atom_sites_solution_secondary difmap
_audit_creation_method 'Bruker SHELXTL'
_cell_angle_alpha 89.144(2)
_cell_angle_beta 73.6380(10)
_cell_angle_gamma 71.6990(10)
_cell_formula_units_Z 2
_cell_length_a 11.9798(3)
_cell_length_b 11.9963(3)
_cell_length_c 19.0221(5)
_cell_measurement_reflns_used 9715
_cell_measurement_temperature 100(2)
_cell_measurement_theta_max 0.00
_cell_measurement_theta_min 0.00
_cell_volume 2482.22(11)
_computing_cell_refinement 'Bruker SMART'
_computing_data_collection 'Bruker SMART'
_computing_data_reduction 'Bruker SAINT'
_computing_molecular_graphics 'Bruker SHELXTL'
_computing_publication_material 'Bruker SHELXTL'
_computing_structure_refinement 'SHELXL-97 (Sheldrick, 2008)'
_computing_structure_solution 'SHELXS-97 (Sheldrick, 2008)'
_diffrn_ambient_temperature 100(2)
_diffrn_measured_fraction_theta_full 1.000
_diffrn_measured_fraction_theta_max 1.000
_diffrn_measurement_device_type 'CCD area detector'
_diffrn_measurement_method 'phi and omega scans'
_diffrn_radiation_monochromator graphite
_diffrn_radiation_source 'fine-focus sealed tube'
_diffrn_radiation_type MoK\a
_diffrn_radiation_wavelength 0.71073
_diffrn_reflns_av_R_equivalents 0.0378
_diffrn_reflns_av_sigmaI/netI 0.0428
_diffrn_reflns_limit_h_max 17
_diffrn_reflns_limit_h_min -17
_diffrn_reflns_limit_k_max 17
_diffrn_reflns_limit_k_min -17
_diffrn_reflns_limit_l_max 27
_diffrn_reflns_limit_l_min -27
_diffrn_reflns_number 54886
_diffrn_reflns_theta_full 30.51
_diffrn_reflns_theta_max 30.51
_diffrn_reflns_theta_min 1.12
_exptl_absorpt_coefficient_mu 3.376
_exptl_absorpt_correction_T_max 0.6493
_exptl_absorpt_correction_T_min 0.5017
_exptl_absorpt_correction_type multi-scan
_exptl_absorpt_process_details 'SADABS, Sheldrick, 1997'
_exptl_crystal_colour brown
_exptl_crystal_density_diffrn 1.345
_exptl_crystal_density_meas ?
_exptl_crystal_density_method 'not measured'
_exptl_crystal_description block
_exptl_crystal_F_000 1024
_exptl_crystal_size_max 0.24
_exptl_crystal_size_mid 0.15
_exptl_crystal_size_min 0.14
_refine_diff_density_max 1.241
_refine_diff_density_min -0.712
_refine_diff_density_rms 0.108
_refine_ls_extinction_method none
_refine_ls_goodness_of_fit_ref 1.048
_refine_ls_hydrogen_treatment constr
_refine_ls_matrix_type full
_refine_ls_number_parameters 487
_refine_ls_number_reflns 15150
_refine_ls_number_restraints 0
_refine_ls_restrained_S_all 1.048
_refine_ls_R_factor_all 0.0374
_refine_ls_R_factor_gt 0.0255
_refine_ls_shift/su_max 0.004
_refine_ls_shift/su_mean 0.000
_refine_ls_structure_factor_coef Fsqd
_refine_ls_weighting_details 'calc w=1/[\s^2^(Fo^2^)+(0.0184P)^2^+1.8676P] where P=(Fo^2^+2Fc^2^)/3'
_refine_ls_weighting_scheme calc
_refine_ls_wR_factor_gt 0.0486
_refine_ls_wR_factor_ref 0.0545
_reflns_number_gt 13056
_reflns_number_total 15150
_reflns_threshold_expression >2sigma(I)
_cod_data_source_file ic901986w_si_002_2.cif
_cod_data_source_block msn121
_cod_depositor_comments
;
The following automatic conversions were performed:

'_symmetry_cell_setting' value 'Triclinic' changed to 'triclinic'
according to the built-in table from CIF Core dictionary named
'cif_core.dic' version 2.4.1 from 2010-06-29.

Automatic conversion script
Id: cif_fix_values 1646 2011-03-28 12:23:43Z adriana 

The following automatic conversions were performed:

'_exptl_crystal_density_meas' value 'not measured' was changed to '?'
- the value is perceived as not measured.

Automatic conversion script
Id: cif_fix_values 3008 2015-01-20 13:52:24Z robertas 
;
_cod_database_code 4314788

loop_
_symmetry_equiv_pos_as_xyz
'x, y, z'
'-x, -y, -z'

loop_
_atom_site_label
_atom_site_type_symbol
_atom_site_fract_x
_atom_site_fract_y
_atom_site_fract_z
_atom_site_U_iso_or_equiv
_atom_site_adp_type
_atom_site_occupancy
_atom_site_symmetry_multiplicity
_atom_site_calc_flag
_atom_site_refinement_flags
_atom_site_disorder_assembly
_atom_site_disorder_group
U1 U 0.534467(7) 0.967717(8) 0.726999(5) 0.01308(3) Uani 1 1 d . . .
O1 O 0.17815(16) 1.36801(15) 0.82605(10) 0.0264(4) Uani 1 1 d . . .
Si1 Si 0.67799(6) 1.19194(6) 0.73153(4) 0.01698(13) Uani 1 1 d . . .
Si2 Si 0.38022(6) 0.79954(6) 0.66099(4) 0.01725(13) Uani 1 1 d . . .
Si3 Si 0.66774(6) 0.79518(6) 0.85635(4) 0.01996(14) Uani 1 1 d . . .
N1 N 0.68668(17) 1.05262(17) 0.70345(11) 0.0166(4) Uani 1 1 d . . .
N2 N 0.48369(16) 0.87588(17) 0.64565(10) 0.0156(4) Uani 1 1 d . . .
N3 N 0.63222(17) 0.80224(17) 0.77458(10) 0.0163(4) Uani 1 1 d . . .
N4 N 0.73399(17) 0.83151(17) 0.62410(10) 0.0156(4) Uani 1 1 d . . .
C1 C 0.8134(2) 0.9751(2) 0.66640(13) 0.0186(5) Uani 1 1 d . . .
H1A H 0.8445 0.9209 0.7014 0.022 Uiso 1 1 calc R . .
H1B H 0.8680 1.0236 0.6503 0.022 Uiso 1 1 calc R . .
C2 C 0.8155(2) 0.9042(2) 0.60028(13) 0.0189(5) Uani 1 1 d . . .
H2A H 0.7875 0.9582 0.5643 0.023 Uiso 1 1 calc R . .
H2B H 0.9005 0.8527 0.5761 0.023 Uiso 1 1 calc R . .
C3 C 0.5619(2) 0.8812(2) 0.57120(12) 0.0175(5) Uani 1 1 d . . .
H3A H 0.5623 0.9629 0.5636 0.021 Uiso 1 1 calc R . .
H3B H 0.5294 0.8561 0.5339 0.021 Uiso 1 1 calc R . .
C4 C 0.6918(2) 0.7997(2) 0.56322(13) 0.0186(5) Uani 1 1 d . . .
H4A H 0.6928 0.7169 0.5649 0.022 Uiso 1 1 calc R . .
H4B H 0.7476 0.8077 0.5153 0.022 Uiso 1 1 calc R . .
C5 C 0.6971(2) 0.6983(2) 0.72065(13) 0.0182(5) Uani 1 1 d . . .
H5A H 0.6373 0.6772 0.7013 0.022 Uiso 1 1 calc R . .
H5B H 0.7373 0.6304 0.7451 0.022 Uiso 1 1 calc R . .
C6 C 0.7930(2) 0.7253(2) 0.65790(13) 0.0185(5) Uani 1 1 d . . .
H6A H 0.8572 0.7391 0.6765 0.022 Uiso 1 1 calc R . .
H6B H 0.8327 0.6574 0.6205 0.022 Uiso 1 1 calc R . .
C7 C 0.7904(2) 1.1855(2) 0.78493(15) 0.0273(6) Uani 1 1 d . . .
H7A H 0.7768 1.1364 0.8261 0.041 Uiso 1 1 calc R . .
H7B H 0.7783 1.2653 0.8039 0.041 Uiso 1 1 calc R . .
H7C H 0.8745 1.1516 0.7526 0.041 Uiso 1 1 calc R . .
C8 C 0.5205(2) 1.2684(2) 0.79514(14) 0.0241(5) Uani 1 1 d . . .
H8A H 0.5026 1.2203 0.8362 0.036 Uiso 1 1 calc R . .
H8B H 0.4594 1.2796 0.7683 0.036 Uiso 1 1 calc R . .
H8C H 0.5173 1.3452 0.8141 0.036 Uiso 1 1 calc R . .
C9 C 0.7089(2) 1.2885(2) 0.65215(13) 0.0200(5) Uani 1 1 d . . .
C10 C 0.6076(2) 1.3115(2) 0.61372(15) 0.0257(5) Uani 1 1 d . . .
H10A H 0.6235 1.3611 0.5731 0.039 Uiso 1 1 calc R . .
H10B H 0.5276 1.3517 0.6491 0.039 Uiso 1 1 calc R . .
H10C H 0.6072 1.2363 0.5944 0.039 Uiso 1 1 calc R . .
C11 C 0.7068(2) 1.4080(2) 0.68186(16) 0.0279(6) Uani 1 1 d . . .
H11A H 0.7228 1.4569 0.6409 0.042 Uiso 1 1 calc R . .
H11B H 0.7703 1.3952 0.7070 0.042 Uiso 1 1 calc R . .
H11C H 0.6260 1.4478 0.7166 0.042 Uiso 1 1 calc R . .
C12 C 0.8333(2) 1.2328(2) 0.59408(15) 0.0275(6) Uani 1 1 d . . .
H12A H 0.8441 1.2862 0.5551 0.041 Uiso 1 1 calc R . .
H12B H 0.8358 1.1578 0.5730 0.041 Uiso 1 1 calc R . .
H12C H 0.8996 1.2190 0.6171 0.041 Uiso 1 1 calc R . .
C13 C 0.3481(2) 0.7648(3) 0.75965(14) 0.0279(6) Uani 1 1 d . . .
H13A H 0.4253 0.7198 0.7693 0.042 Uiso 1 1 calc R . .
H13B H 0.2921 0.7182 0.7697 0.042 Uiso 1 1 calc R . .
H13C H 0.3102 0.8384 0.7915 0.042 Uiso 1 1 calc R . .
C14 C 0.4444(2) 0.6578(2) 0.60104(15) 0.0264(6) Uani 1 1 d . . .
H14A H 0.5229 0.6110 0.6085 0.040 Uiso 1 1 calc R . .
H14B H 0.4575 0.6751 0.5494 0.040 Uiso 1 1 calc R . .
H14C H 0.3864 0.6134 0.6140 0.040 Uiso 1 1 calc R . .
C15 C 0.2278(2) 0.8870(2) 0.64486(14) 0.0222(5) Uani 1 1 d . . .
C16 C 0.1532(2) 0.9842(2) 0.70723(15) 0.0284(6) Uani 1 1 d . . .
H16A H 0.0752 1.0286 0.6983 0.043 Uiso 1 1 calc R . .
H16B H 0.2000 1.0374 0.7091 0.043 Uiso 1 1 calc R . .
H16C H 0.1368 0.9485 0.7541 0.043 Uiso 1 1 calc R . .
C17 C 0.1525(2) 0.8052(3) 0.6413(2) 0.0419(8) Uani 1 1 d . . .
H17A H 0.0746 0.8512 0.6328 0.063 Uiso 1 1 calc R . .
H17B H 0.1358 0.7686 0.6878 0.063 Uiso 1 1 calc R . .
H17C H 0.1992 0.7437 0.6010 0.063 Uiso 1 1 calc R . .
C18 C 0.2511(2) 0.9471(3) 0.57271(15) 0.0350(7) Uani 1 1 d . . .
H18A H 0.1723 0.9917 0.5648 0.052 Uiso 1 1 calc R . .
H18B H 0.2989 0.8871 0.5317 0.052 Uiso 1 1 calc R . .
H18C H 0.2970 1.0008 0.5756 0.052 Uiso 1 1 calc R . .
C19 C 0.6144(2) 0.9497(2) 0.89940(14) 0.0270(6) Uani 1 1 d . . .
H19A H 0.6523 0.9983 0.8651 0.040 Uiso 1 1 calc R . .
H19B H 0.6381 0.9492 0.9447 0.040 Uiso 1 1 calc R . .
H19C H 0.5247 0.9824 0.9109 0.040 Uiso 1 1 calc R . .
C20 C 0.8391(2) 0.7330(3) 0.84025(16) 0.0328(6) Uani 1 1 d . . .
H20A H 0.8799 0.7794 0.8056 0.049 Uiso 1 1 calc R . .
H20B H 0.8686 0.6510 0.8199 0.049 Uiso 1 1 calc R . .
H20C H 0.8578 0.7365 0.8869 0.049 Uiso 1 1 calc R . .
C21 C 0.5923(3) 0.7020(3) 0.92393(14) 0.0311(6) Uani 1 1 d . . .
C22 C 0.4535(3) 0.7641(3) 0.95090(18) 0.0422(8) Uani 1 1 d . . .
H22A H 0.4149 0.7165 0.9857 0.063 Uiso 1 1 calc R . .
H22B H 0.4200 0.7743 0.9089 0.063 Uiso 1 1 calc R . .
H22C H 0.4366 0.8414 0.9754 0.063 Uiso 1 1 calc R . .
C23 C 0.6430(3) 0.6849(3) 0.99032(17) 0.0513(9) Uani 1 1 d . . .
H23A H 0.6036 0.6370 1.0244 0.077 Uiso 1 1 calc R . .
H23B H 0.6258 0.7619 1.0154 0.077 Uiso 1 1 calc R . .
H23C H 0.7320 0.6449 0.9736 0.077 Uiso 1 1 calc R . .
C24 C 0.6154(4) 0.5799(3) 0.88727(19) 0.0538(10) Uani 1 1 d . . .
H24A H 0.5761 0.5341 0.9232 0.081 Uiso 1 1 calc R . .
H24B H 0.7041 0.5385 0.8696 0.081 Uiso 1 1 calc R . .
H24C H 0.5808 0.5896 0.8458 0.081 Uiso 1 1 calc R . .
C25 C 0.3965(2) 1.1497(2) 0.68028(13) 0.0189(5) Uani 1 1 d . . .
C26 C 0.3264(2) 1.2262(2) 0.65486(13) 0.0179(5) Uani 1 1 d . . .
C27 C 0.2498(2) 1.3172(2) 0.62235(12) 0.0167(4) Uani 1 1 d . . .
C28 C 0.2986(2) 1.3969(2) 0.58022(13) 0.0183(5) Uani 1 1 d . . .
H28A H 0.3824 1.3901 0.5727 0.022 Uiso 1 1 calc R . .
C29 C 0.2260(2) 1.4856(2) 0.54941(13) 0.0210(5) Uani 1 1 d . . .
H29A H 0.2602 1.5390 0.5209 0.025 Uiso 1 1 calc R . .
C30 C 0.1035(2) 1.4967(2) 0.56003(14) 0.0243(5) Uani 1 1 d . . .
H30A H 0.0538 1.5576 0.5389 0.029 Uiso 1 1 calc R . .
C31 C 0.0541(2) 1.4184(2) 0.60165(15) 0.0280(6) Uani 1 1 d . . .
H31A H -0.0299 1.4261 0.6090 0.034 Uiso 1 1 calc R . .
C32 C 0.1258(2) 1.3292(2) 0.63256(14) 0.0235(5) Uani 1 1 d . . .
H32A H 0.0910 1.2759 0.6608 0.028 Uiso 1 1 calc R . .
C33 C 0.3428(2) 1.0496(2) 0.83763(13) 0.0216(5) Uani 1 1 d . . .
C34 C 0.2393(2) 1.0808(2) 0.88022(13) 0.0196(5) Uani 1 1 d . . .
C35 C 0.1172(2) 1.1150(2) 0.93197(13) 0.0190(5) Uani 1 1 d . . .
C36 C 0.0127(2) 1.1604(2) 0.90759(14) 0.0242(5) Uani 1 1 d . . .
H36A H 0.0217 1.1674 0.8566 0.029 Uiso 1 1 calc R . .
C37 C -0.1034(2) 1.1952(2) 0.95751(15) 0.0285(6) Uani 1 1 d . . .
H37A H -0.1736 1.2274 0.9407 0.034 Uiso 1 1 calc R . .
C38 C -0.1183(2) 1.1836(2) 1.03171(15) 0.0283(6) Uani 1 1 d . . .
H38A H -0.1983 1.2069 1.0656 0.034 Uiso 1 1 calc R . .
C39 C -0.0160(2) 1.1377(2) 1.05634(14) 0.0262(6) Uani 1 1 d . . .
H39A H -0.0261 1.1295 1.1073 0.031 Uiso 1 1 calc R . .
C40 C 0.1011(2) 1.1036(2) 1.00706(13) 0.0210(5) Uani 1 1 d . . .
H40A H 0.1708 1.0724 1.0245 0.025 Uiso 1 1 calc R . .
C41 C 0.1147(5) 1.4036(3) 0.90184(18) 0.0703(14) Uani 1 1 d . . .
H41A H 0.1608 1.3530 0.9327 0.084 Uiso 1 1 calc R . .
H41B H 0.0323 1.3944 0.9138 0.084 Uiso 1 1 calc R . .
C42 C 0.1020(3) 1.5270(2) 0.91773(16) 0.0363(7) Uani 1 1 d . . .
H42A H 0.1360 1.5350 0.9585 0.044 Uiso 1 1 calc R . .
H42B H 0.0147 1.5771 0.9311 0.044 Uiso 1 1 calc R . .
C43 C 0.1756(4) 1.5608(3) 0.84628(18) 0.0524(10) Uani 1 1 d . . .
H43A H 0.1340 1.6423 0.8364 0.063 Uiso 1 1 calc R . .
H43B H 0.2593 1.5543 0.8480 0.063 Uiso 1 1 calc R . .
C44 C 0.1806(3) 1.4736(2) 0.78927(16) 0.0395(7) Uani 1 1 d . . .
H44A H 0.1090 1.5033 0.7699 0.047 Uiso 1 1 calc R . .
H44B H 0.2568 1.4580 0.7479 0.047 Uiso 1 1 calc R . .
Li1 Li 0.2743(4) 1.2128(4) 0.7880(3) 0.0310(11) Uani 1 1 d . . .

loop_
_atom_site_aniso_label
_atom_site_aniso_U_11
_atom_site_aniso_U_22
_atom_site_aniso_U_33
_atom_site_aniso_U_23
_atom_site_aniso_U_13
_atom_site_aniso_U_12
U1 0.01143(4) 0.01228(4) 0.01399(4) -0.00136(3) -0.00407(3) -0.00129(3)
O1 0.0285(9) 0.0192(9) 0.0237(9) -0.0005(7) -0.0034(8) -0.0009(8)
Si1 0.0166(3) 0.0167(3) 0.0182(3) -0.0026(2) -0.0065(2) -0.0046(3)
Si2 0.0147(3) 0.0177(3) 0.0198(3) 0.0003(3) -0.0061(2) -0.0048(3)
Si3 0.0208(3) 0.0200(3) 0.0168(3) -0.0006(3) -0.0083(3) -0.0009(3)
N1 0.0146(9) 0.0140(10) 0.0206(10) -0.0005(8) -0.0065(8) -0.0022(8)
N2 0.0134(8) 0.0188(10) 0.0134(9) -0.0004(7) -0.0035(7) -0.0040(8)
N3 0.0170(9) 0.0140(10) 0.0160(9) -0.0020(7) -0.0058(7) -0.0015(8)
N4 0.0144(9) 0.0163(10) 0.0144(9) -0.0022(7) -0.0031(7) -0.0034(8)
C1 0.0134(10) 0.0189(12) 0.0234(12) -0.0006(9) -0.0066(9) -0.0037(9)
C2 0.0128(10) 0.0206(12) 0.0204(12) -0.0016(9) -0.0031(9) -0.0028(9)
C3 0.0172(10) 0.0213(12) 0.0149(11) 0.0007(9) -0.0057(9) -0.0066(9)
C4 0.0185(11) 0.0216(12) 0.0157(11) -0.0053(9) -0.0053(9) -0.0059(10)
C5 0.0185(11) 0.0136(11) 0.0207(11) -0.0013(9) -0.0080(9) -0.0005(9)
C6 0.0168(11) 0.0133(11) 0.0218(12) -0.0043(9) -0.0061(9) 0.0008(9)
C7 0.0293(13) 0.0265(14) 0.0310(14) -0.0002(11) -0.0166(11) -0.0088(11)
C8 0.0251(12) 0.0227(13) 0.0210(12) -0.0055(10) -0.0031(10) -0.0060(11)
C9 0.0192(11) 0.0183(12) 0.0243(12) -0.0011(10) -0.0069(9) -0.0079(10)
C10 0.0271(13) 0.0287(14) 0.0285(14) 0.0097(11) -0.0132(11) -0.0147(11)
C11 0.0303(13) 0.0206(13) 0.0346(15) 0.0000(11) -0.0091(12) -0.0109(11)
C12 0.0262(13) 0.0265(14) 0.0285(14) 0.0020(11) -0.0042(11) -0.0102(11)
C13 0.0275(13) 0.0331(15) 0.0267(14) 0.0070(11) -0.0081(11) -0.0147(12)
C14 0.0210(12) 0.0218(13) 0.0377(15) -0.0053(11) -0.0104(11) -0.0066(10)
C15 0.0166(11) 0.0244(13) 0.0247(12) -0.0025(10) -0.0072(9) -0.0042(10)
C16 0.0181(12) 0.0305(15) 0.0304(14) -0.0035(11) -0.0032(10) -0.0026(11)
C17 0.0172(12) 0.0376(17) 0.071(2) -0.0141(16) -0.0152(14) -0.0057(12)
C18 0.0236(13) 0.0461(18) 0.0278(14) 0.0025(13) -0.0122(11) 0.0030(13)
C19 0.0295(13) 0.0263(14) 0.0243(13) -0.0047(11) -0.0113(11) -0.0044(11)
C20 0.0268(13) 0.0397(17) 0.0301(15) -0.0042(12) -0.0166(12) -0.0005(12)
C21 0.0411(16) 0.0293(15) 0.0186(13) 0.0046(11) -0.0079(11) -0.0062(13)
C22 0.0392(17) 0.051(2) 0.0357(17) 0.0132(15) -0.0048(14) -0.0189(16)
C23 0.056(2) 0.067(2) 0.0236(15) 0.0173(16) -0.0128(15) -0.0093(19)
C24 0.087(3) 0.0308(18) 0.0360(18) 0.0073(14) -0.0018(18) -0.0232(19)
C25 0.0179(11) 0.0191(12) 0.0190(11) 0.0002(9) -0.0042(9) -0.0060(10)
C26 0.0158(10) 0.0167(12) 0.0199(11) -0.0010(9) -0.0039(9) -0.0045(9)
C27 0.0168(10) 0.0150(11) 0.0164(11) -0.0016(9) -0.0059(9) -0.0016(9)
C28 0.0147(10) 0.0208(12) 0.0187(11) 0.0000(9) -0.0043(9) -0.0051(9)
C29 0.0224(11) 0.0179(12) 0.0228(12) 0.0034(10) -0.0069(10) -0.0065(10)
C30 0.0207(12) 0.0211(13) 0.0281(13) 0.0056(10) -0.0101(10) -0.0003(10)
C31 0.0162(11) 0.0297(15) 0.0373(15) 0.0098(12) -0.0101(11) -0.0046(11)
C32 0.0188(11) 0.0237(13) 0.0289(13) 0.0068(11) -0.0076(10) -0.0078(10)
C33 0.0225(12) 0.0212(13) 0.0209(12) 0.0021(10) -0.0069(10) -0.0064(10)
C34 0.0214(11) 0.0161(12) 0.0194(11) 0.0000(9) -0.0058(9) -0.0036(10)
C35 0.0180(11) 0.0162(12) 0.0208(12) -0.0009(9) -0.0027(9) -0.0055(9)
C36 0.0220(12) 0.0274(14) 0.0208(12) -0.0005(10) -0.0050(10) -0.0059(11)
C37 0.0190(12) 0.0327(15) 0.0329(15) -0.0033(12) -0.0079(11) -0.0065(11)
C38 0.0195(12) 0.0332(15) 0.0272(14) -0.0109(11) 0.0049(10) -0.0113(11)
C39 0.0313(13) 0.0306(15) 0.0175(12) -0.0027(10) -0.0023(10) -0.0151(12)
C40 0.0208(11) 0.0212(13) 0.0205(12) -0.0004(10) -0.0048(9) -0.0070(10)
C41 0.132(4) 0.040(2) 0.0244(17) -0.0086(15) 0.006(2) -0.034(2)
C42 0.0491(18) 0.0235(15) 0.0274(15) -0.0003(12) -0.0032(13) -0.0067(13)
C43 0.074(2) 0.0368(19) 0.0360(18) -0.0081(14) 0.0125(17) -0.0278(18)
C44 0.0536(19) 0.0214(15) 0.0286(15) 0.0039(12) -0.0008(14) -0.0018(14)
Li1 0.031(2) 0.024(2) 0.026(2) 0.0026(19) 0.0003(19) 0.000(2)

loop_
_atom_type_symbol
_atom_type_description
_atom_type_scat_dispersion_real
_atom_type_scat_dispersion_imag
_atom_type_scat_source
C C 0.0033 0.0016 'International Tables Vol C Tables 4.2.6.8 and 6.1.1.4'
H H 0.0000 0.0000 'International Tables Vol C Tables 4.2.6.8 and 6.1.1.4'
N N 0.0061 0.0033 'International Tables Vol C Tables 4.2.6.8 and 6.1.1.4'
O O 0.0106 0.0060 'International Tables Vol C Tables 4.2.6.8 and 6.1.1.4'
Si Si 0.0817 0.0704 'International Tables Vol C Tables 4.2.6.8 and 6.1.1.4'
U U -9.6767 9.6646 'International Tables Vol C Tables 4.2.6.8 and 6.1.1.4'
Li Li -0.0003 0.0001 'International Tables Vol C Tables 4.2.6.8 and 6.1.1.4'

loop_
_geom_angle_atom_site_label_1
_geom_angle_atom_site_label_2
_geom_angle_atom_site_label_3
_geom_angle
_geom_angle_site_symmetry_1
_geom_angle_site_symmetry_3
_geom_angle_publ_flag
N2 U1 N3 96.61(7) . . ?
N2 U1 N1 127.26(7) . . ?
N3 U1 N1 97.79(7) . . ?
N2 U1 C33 107.81(7) . . ?
N3 U1 C33 98.65(7) . . ?
N1 U1 C33 119.58(7) . . ?
N2 U1 C25 80.42(7) . . ?
N3 U1 C25 172.44(7) . . ?
N1 U1 C25 89.49(7) . . ?
C33 U1 C25 75.85(7) . . ?
N2 U1 N4 68.23(6) . . ?
N3 U1 N4 69.19(6) . . ?
N1 U1 N4 70.33(6) . . ?
C33 U1 N4 166.04(7) . . ?
C25 U1 N4 115.55(7) . . ?
N2 U1 Li1 101.56(10) . . ?
N3 U1 Li1 137.30(9) . . ?
N1 U1 Li1 101.14(10) . . ?
C33 U1 Li1 38.96(9) . . ?
C25 U1 Li1 38.05(9) . . ?
N4 U1 Li1 153.49(9) . . ?
C41 O1 C44 107.1(2) . . ?
C41 O1 Li1 124.9(2) . . ?
C44 O1 Li1 126.3(2) . . ?
N1 Si1 C8 109.37(11) . . ?
N1 Si1 C7 111.29(11) . . ?
C8 Si1 C7 106.71(12) . . ?
N1 Si1 C9 113.55(10) . . ?
C8 Si1 C9 108.04(11) . . ?
C7 Si1 C9 107.61(12) . . ?
N2 Si2 C13 107.37(11) . . ?
N2 Si2 C14 111.43(11) . . ?
C13 Si2 C14 108.79(13) . . ?
N2 Si2 C15 113.25(11) . . ?
C13 Si2 C15 107.93(12) . . ?
C14 Si2 C15 107.93(11) . . ?
N3 Si3 C19 107.49(11) . . ?
N3 Si3 C20 110.82(11) . . ?
C19 Si3 C20 107.93(13) . . ?
N3 Si3 C21 113.59(11) . . ?
C19 Si3 C21 108.89(12) . . ?
C20 Si3 C21 107.96(13) . . ?
C1 N1 Si1 113.94(15) . . ?
C1 N1 U1 116.80(14) . . ?
Si1 N1 U1 128.86(10) . . ?
C3 N2 Si2 121.74(15) . . ?
C3 N2 U1 109.01(13) . . ?
Si2 N2 U1 129.10(10) . . ?
C5 N3 Si3 117.04(15) . . ?
C5 N3 U1 114.23(14) . . ?
Si3 N3 U1 126.82(10) . . ?
C2 N4 C6 111.49(17) . . ?
C2 N4 C4 112.00(18) . . ?
C6 N4 C4 111.36(18) . . ?
C2 N4 U1 105.92(13) . . ?
C6 N4 U1 108.40(13) . . ?
C4 N4 U1 107.38(12) . . ?
N1 C1 C2 110.45(18) . . ?
N4 C2 C1 109.77(19) . . ?
N2 C3 C4 108.55(18) . . ?
N4 C4 C3 109.06(18) . . ?
N3 C5 C6 110.00(19) . . ?
N4 C6 C5 109.73(18) . . ?
C12 C9 C10 108.0(2) . . ?
C12 C9 C11 107.9(2) . . ?
C10 C9 C11 108.2(2) . . ?
C12 C9 Si1 113.19(17) . . ?
C10 C9 Si1 109.58(16) . . ?
C11 C9 Si1 109.90(17) . . ?
C16 C15 C18 107.6(2) . . ?
C16 C15 C17 109.1(2) . . ?
C18 C15 C17 109.5(2) . . ?
C16 C15 Si2 110.18(17) . . ?
C18 C15 Si2 110.06(17) . . ?
C17 C15 Si2 110.31(18) . . ?
C22 C21 C23 108.8(2) . . ?
C22 C21 C24 108.1(3) . . ?
C23 C21 C24 108.7(3) . . ?
C22 C21 Si3 109.47(19) . . ?
C23 C21 Si3 110.4(2) . . ?
C24 C21 Si3 111.30(19) . . ?
C26 C25 Li1 88.9(2) . . ?
C26 C25 U1 172.3(2) . . ?
Li1 C25 U1 93.32(15) . . ?
C25 C26 C27 176.9(3) . . ?
C25 C26 Li1 60.91(18) . . ?
C27 C26 Li1 121.35(19) . . ?
C28 C27 C32 118.5(2) . . ?
C28 C27 C26 120.0(2) . . ?
C32 C27 C26 121.5(2) . . ?
C29 C28 C27 120.7(2) . . ?
C28 C29 C30 120.3(2) . . ?
C29 C30 C31 119.6(2) . . ?
C32 C31 C30 120.6(2) . . ?
C31 C32 C27 120.3(2) . . ?
C34 C33 Li1 83.8(2) . . ?
C34 C33 U1 165.7(2) . . ?
Li1 C33 U1 93.37(15) . . ?
C33 C34 C35 178.4(3) . . ?
C33 C34 Li1 65.64(19) . . ?
C35 C34 Li1 115.95(19) . . ?
C40 C35 C36 118.7(2) . . ?
C40 C35 C34 120.7(2) . . ?
C36 C35 C34 120.6(2) . . ?
C37 C36 C35 120.2(2) . . ?
C38 C37 C36 120.6(2) . . ?
C37 C38 C39 119.7(2) . . ?
C38 C39 C40 120.4(2) . . ?
C39 C40 C35 120.4(2) . . ?
O1 C41 C42 110.0(3) . . ?
C41 C42 C43 104.3(3) . . ?
C44 C43 C42 103.8(3) . . ?
O1 C44 C43 105.6(2) . . ?
O1 Li1 C25 129.3(3) . . ?
O1 Li1 C33 134.0(3) . . ?
C25 Li1 C33 94.7(2) . . ?
O1 Li1 C34 109.5(2) . . ?
C25 Li1 C34 121.2(2) . . ?
C33 Li1 C34 30.56(10) . . ?
O1 Li1 C26 103.4(2) . . ?
C25 Li1 C26 30.16(10) . . ?
C33 Li1 C26 122.6(2) . . ?
C34 Li1 C26 142.3(2) . . ?
O1 Li1 U1 158.5(2) . . ?
C25 Li1 U1 48.63(11) . . ?
C33 Li1 U1 47.67(11) . . ?
C34 Li1 U1 77.57(13) . . ?
C26 Li1 U1 78.61(13) . . ?

loop_
_geom_bond_atom_site_label_1
_geom_bond_atom_site_label_2
_geom_bond_distance
_geom_bond_site_symmetry_2
_geom_bond_publ_flag
U1 N2 2.2317(19) . ?
U1 N3 2.2836(19) . ?
U1 N1 2.2925(19) . ?
U1 C33 2.567(2) . ?
U1 C25 2.606(2) . ?
U1 N4 2.6873(18) . ?
U1 Li1 3.466(4) . ?
O1 C41 1.427(4) . ?
O1 C44 1.442(3) . ?
O1 Li1 1.882(5) . ?
Si1 N1 1.725(2) . ?
Si1 C8 1.878(2) . ?
Si1 C7 1.886(3) . ?
Si1 C9 1.913(3) . ?
Si2 N2 1.721(2) . ?
Si2 C13 1.875(3) . ?
Si2 C14 1.877(3) . ?
Si2 C15 1.905(2) . ?
Si3 N3 1.719(2) . ?
Si3 C19 1.877(3) . ?
Si3 C20 1.885(3) . ?
Si3 C21 1.912(3) . ?
N1 C1 1.482(3) . ?
N2 C3 1.475(3) . ?
N3 C5 1.480(3) . ?
N4 C2 1.481(3) . ?
N4 C6 1.484(3) . ?
N4 C4 1.486(3) . ?
C1 C2 1.519(3) . ?
C3 C4 1.522(3) . ?
C5 C6 1.516(3) . ?
C9 C12 1.536(3) . ?
C9 C10 1.538(3) . ?
C9 C11 1.539(3) . ?
C15 C16 1.534(4) . ?
C15 C18 1.536(4) . ?
C15 C17 1.542(4) . ?
C21 C22 1.529(4) . ?
C21 C23 1.534(4) . ?
C21 C24 1.541(4) . ?
C25 C26 1.230(3) . ?
C25 Li1 2.140(5) . ?
C26 C27 1.445(3) . ?
C26 Li1 2.448(5) . ?
C27 C28 1.401(3) . ?
C27 C32 1.402(3) . ?
C28 C29 1.386(3) . ?
C29 C30 1.386(3) . ?
C30 C31 1.387(4) . ?
C31 C32 1.385(3) . ?
C33 C34 1.219(3) . ?
C33 Li1 2.183(5) . ?
C34 C35 1.450(3) . ?
C34 Li1 2.383(5) . ?
C35 C40 1.397(3) . ?
C35 C36 1.404(3) . ?
C36 C37 1.383(3) . ?
C37 C38 1.383(4) . ?
C38 C39 1.384(4) . ?
C39 C40 1.387(3) . ?
C41 C42 1.467(4) . ?
C42 C43 1.524(4) . ?
C43 C44 1.495(4) . ?
